data_7018739
loop_
_publ_author_name
'Zhao, Xiao-Liang'
'Sun, Di'
'Hu, Tuo-Ping'
'Yuan, Shuai'
'Gu, Li-Chuan'
'Cong, Heng-Jiang'
'He, Hai-Yan'
'Sun, Dao-Feng'

_publ_section_title
;
 Phase transfer catalyst supported, room-temperature biphasic synthesis: a
 facile approach to the synthesis of coordination polymers.
;
_journal_issue 15
_journal_name_full 'Dalton transactions (Cambridge, England : 2003)'
_journal_page_first 4320
_journal_page_last 4323
_journal_paper_doi 10.1039/c2dt12427k
_journal_volume 41
_journal_year 2012
_chemical_formula_sum 'C47 H62 Cu2 N4 O21'
_chemical_formula_weight 1146.10
_chemical_name_systematic
;
?
;
_space_group_IT_number 2
_symmetry_cell_setting triclinic
_symmetry_space_group_name_Hall '-P 1'
_symmetry_space_group_name_H-M 'P -1'
_atom_sites_solution_hydrogens geom
_atom_sites_solution_primary direct
_atom_sites_solution_secondary difmap
_audit_creation_method SHELXL-97
_cell_angle_alpha 89.9860(10)
_cell_angle_beta 79.2290(10)
_cell_angle_gamma 80.3940(10)
_cell_formula_units_Z 2
_cell_length_a 11.4190(7)
_cell_length_b 12.9822(8)
_cell_length_c 17.2565(11)
_cell_measurement_reflns_used 18055
_cell_measurement_temperature 173(2)
_cell_measurement_theta_max 50.03
_cell_measurement_theta_min 6.07
_cell_volume 2476.6(3)
_computing_structure_refinement 'SHELXL-97 (Sheldrick, 1997)'
_computing_structure_solution 'SHELXS-97 (Sheldrick, 1990)'
_diffrn_ambient_temperature 173(2)
_diffrn_measured_fraction_theta_full 0.983
_diffrn_measured_fraction_theta_max 0.983
_diffrn_radiation_monochromator graphite
_diffrn_radiation_source 'fine-focus sealed tube'
_diffrn_radiation_type MoK\a
_diffrn_radiation_wavelength 0.71073
_diffrn_reflns_av_R_equivalents 0.0214
_diffrn_reflns_av_sigmaI/netI 0.0352
_diffrn_reflns_limit_h_max 13
_diffrn_reflns_limit_h_min -13
_diffrn_reflns_limit_k_max 15
_diffrn_reflns_limit_k_min -15
_diffrn_reflns_limit_l_max 19
_diffrn_reflns_limit_l_min -20
_diffrn_reflns_number 17084
_diffrn_reflns_theta_full 24.84
_diffrn_reflns_theta_max 24.84
_diffrn_reflns_theta_min 2.38
_exptl_absorpt_coefficient_mu 0.945
_exptl_absorpt_correction_T_max 0.9283
_exptl_absorpt_correction_T_min 0.8636
_exptl_absorpt_correction_type multi-scan
_exptl_absorpt_process_details sadabs
_exptl_crystal_colour GREEN
_exptl_crystal_density_diffrn 1.530
_exptl_crystal_density_method 'not measured'
_exptl_crystal_description BLOCK
_exptl_crystal_F_000 1186
_exptl_crystal_size_max 0.16
_exptl_crystal_size_mid 0.12
_exptl_crystal_size_min 0.08
_refine_diff_density_max 2.835
_refine_diff_density_min -1.033
_refine_diff_density_rms 0.110
_refine_ls_extinction_method none
_refine_ls_goodness_of_fit_ref 1.084
_refine_ls_hydrogen_treatment constr
_refine_ls_matrix_type full
_refine_ls_number_parameters 666
_refine_ls_number_reflns 8438
_refine_ls_number_restraints 18
_refine_ls_restrained_S_all 1.114
_refine_ls_R_factor_all 0.0836
_refine_ls_R_factor_gt 0.0680
_refine_ls_shift/su_max 0.001
_refine_ls_shift/su_mean 0.000
_refine_ls_structure_factor_coef Fsqd
_refine_ls_weighting_details 'calc w=1/[\s^2^(Fo^2^)+(0.0958P)^2^+8.6994P] where P=(Fo^2^+2Fc^2^)/3'
_refine_ls_weighting_scheme calc
_refine_ls_wR_factor_gt 0.1808
_refine_ls_wR_factor_ref 0.1938
_reflns_number_gt 6689
_reflns_number_total 8438
_reflns_threshold_expression >2sigma(I)
_cod_data_source_file c2dt12427k.txt
_cod_data_source_block bps-3
_cod_depositor_comments
;
The following automatic conversions were performed:

'_refine_ls_hydrogen_treatment' value 'CONSTR' changed to 'constr'
according to /home/saulius/struct/CIF-dictionaries/cif_core.dic
dictionary named 'cif_core.dic' version 2.4.1 from 2010-06-29.

Automatic conversion script
Id: cif_fix_values 1715 2011-07-08 13:25:40Z adriana 
;
_cod_original_sg_symbol_H-M p-1
_cod_database_code 7018739

loop_
_symmetry_equiv_pos_as_xyz
'x, y, z'
'-x, -y, -z'

loop_
_atom_site_label
_atom_site_type_symbol
_atom_site_fract_x
_atom_site_fract_y
_atom_site_fract_z
_atom_site_U_iso_or_equiv
_atom_site_adp_type
_atom_site_occupancy
_atom_site_symmetry_multiplicity
_atom_site_calc_flag
_atom_site_refinement_flags
Cu1 Cu 0.29888(5) 0.24981(5) 0.03113(4) 0.02605(19) Uani 1 1 d .
Cu2 Cu 0.66991(6) 0.71387(5) -0.52002(4) 0.0295(2) Uani 1 1 d .
C1 C 0.2471(5) 0.0854(4) 0.1510(3) 0.0349(13) Uani 1 1 d .
H1A H 0.1657 0.1151 0.1582 0.042 Uiso 1 1 calc R
C2 C 0.2815(6) -0.0014(5) 0.1947(3) 0.0415(14) Uani 1 1 d .
H2A H 0.2237 -0.0285 0.2305 0.050 Uiso 1 1 calc R
C3 C 0.4013(6) -0.0465(4) 0.1842(3) 0.0407(15) Uani 1 1 d .
H3A H 0.4246 -0.1056 0.2118 0.049 Uiso 1 1 calc R
C4 C 0.4874(5) -0.0040(4) 0.1326(3) 0.0342(13) Uani 1 1 d .
C5 C 0.4445(5) 0.0843(4) 0.0910(3) 0.0280(11) Uani 1 1 d .
C6 C 0.6154(6) -0.0424(4) 0.1175(4) 0.0399(15) Uani 1 1 d .
H6A H 0.6452 -0.1010 0.1434 0.048 Uiso 1 1 calc R
C7 C 0.6936(5) 0.0045(4) 0.0668(3) 0.0375(14) Uani 1 1 d .
H7A H 0.7758 -0.0221 0.0592 0.045 Uiso 1 1 calc R
C8 C 0.6531(5) 0.0940(4) 0.0244(3) 0.0314(12) Uani 1 1 d .
C9 C 0.5271(5) 0.1329(4) 0.0374(3) 0.0283(11) Uani 1 1 d .
C10 C 0.7288(5) 0.1468(4) -0.0289(3) 0.0362(13) Uani 1 1 d .
H10A H 0.8121 0.1249 -0.0385 0.043 Uiso 1 1 calc R
C11 C 0.6786(5) 0.2317(5) -0.0671(3) 0.0376(13) Uani 1 1 d .
H11A H 0.7275 0.2674 -0.1028 0.045 Uiso 1 1 calc R
C12 C 0.5533(5) 0.2629(4) -0.0512(3) 0.0329(12) Uani 1 1 d .
H12A H 0.5203 0.3199 -0.0775 0.040 Uiso 1 1 calc R
C13 C 0.7936(7) 0.9031(5) -0.5055(4) 0.0516(17) Uani 1 1 d .
H13A H 0.8620 0.8682 -0.5393 0.062 Uiso 1 1 calc R
C14 C 0.7952(9) 1.0023(6) -0.4728(5) 0.066(2) Uani 1 1 d .
H14A H 0.8657 1.0309 -0.4840 0.079 Uiso 1 1 calc R
C15 C 0.6971(10) 1.0562(6) -0.4258(5) 0.072(3) Uani 1 1 d .
H15A H 0.6997 1.1219 -0.4053 0.086 Uiso 1 1 calc R
C16 C 0.5964(6) 0.9129(4) -0.4412(3) 0.0422(15) Uani 1 1 d .
C17 C 0.5909(8) 1.0132(5) -0.4077(4) 0.057(2) Uani 1 1 d .
C18 C 0.4785(10) 1.0630(6) -0.3608(4) 0.073(3) Uani 1 1 d .
H18A H 0.4738 1.1292 -0.3387 0.087 Uiso 1 1 calc R
C19 C 0.3787(9) 1.0168(6) -0.3476(4) 0.067(2) Uani 1 1 d .
H19A H 0.3071 1.0522 -0.3176 0.081 Uiso 1 1 calc R
C20 C 0.3823(7) 0.9147(5) -0.3790(3) 0.0518(19) Uani 1 1 d .
C21 C 0.4924(6) 0.8639(5) -0.4251(3) 0.0396(14) Uani 1 1 d .
C22 C 0.2849(7) 0.8619(7) -0.3692(4) 0.060(2) Uani 1 1 d .
H22A H 0.2100 0.8939 -0.3413 0.072 Uiso 1 1 calc R
C23 C 0.2985(6) 0.7638(6) -0.3999(4) 0.0528(18) Uani 1 1 d .
H23A H 0.2330 0.7284 -0.3930 0.063 Uiso 1 1 calc R
C24 C 0.4107(5) 0.7160(5) -0.4420(3) 0.0383(13) Uani 1 1 d .
H24A H 0.4198 0.6475 -0.4610 0.046 Uiso 1 1 calc R
C25 C 0.1476(5) 0.7348(4) -0.1020(3) 0.0266(11) Uani 1 1 d .
C26 C 0.0719(4) 0.6972(4) -0.0380(3) 0.0253(11) Uani 1 1 d .
C27 C 0.1111(4) 0.6094(4) 0.0025(3) 0.0236(10) Uani 1 1 d .
C28 C 0.2303(4) 0.5572(4) -0.0241(3) 0.0237(10) Uani 1 1 d .
C29 C 0.3085(4) 0.5936(4) -0.0867(3) 0.0234(10) Uani 1 1 d .
C30 C 0.2657(4) 0.6810(4) -0.1271(3) 0.0233(10) Uani 1 1 d .
C31 C 0.2699(4) 0.4549(4) 0.0126(3) 0.0256(11) Uani 1 1 d .
C32 C 0.0294(4) 0.5713(4) 0.0715(3) 0.0315(12) Uani 1 1 d .
H32A H -0.0533 0.5906 0.0656 0.047 Uiso 1 1 calc R
H32B H 0.0402 0.6024 0.1196 0.047 Uiso 1 1 calc R
H32C H 0.0492 0.4966 0.0733 0.047 Uiso 1 1 calc R
C33 C 0.4389(4) 0.5399(4) -0.1063(3) 0.0290(11) Uani 1 1 d .
H33A H 0.4904 0.5914 -0.1187 0.044 Uiso 1 1 calc R
H33B H 0.4498 0.4928 -0.1510 0.044 Uiso 1 1 calc R
H33C H 0.4595 0.5015 -0.0618 0.044 Uiso 1 1 calc R
C34 C 0.3450(5) 0.7219(4) -0.1977(3) 0.0309(12) Uani 1 1 d .
H34A H 0.2919 0.7678 -0.2255 0.037 Uiso 1 1 calc R
H34B H 0.3950 0.7646 -0.1773 0.037 Uiso 1 1 calc R
C35 C 0.4277(5) 0.6447(4) -0.2582(3) 0.0256(11) Uani 1 1 d .
C36 C 0.5482(5) 0.6579(4) -0.2834(3) 0.0266(11) Uani 1 1 d .
C37 C 0.6263(4) 0.5859(4) -0.3382(3) 0.0257(11) Uani 1 1 d .
C38 C 0.5877(5) 0.4998(4) -0.3669(3) 0.0276(11) Uani 1 1 d .
C39 C 0.6793(5) 0.4209(4) -0.4216(3) 0.0380(13) Uani 1 1 d .
H39A H 0.7538 0.4080 -0.4022 0.057 Uiso 1 1 calc R
H39B H 0.6936 0.4482 -0.4736 0.057 Uiso 1 1 calc R
H39C H 0.6484 0.3568 -0.4236 0.057 Uiso 1 1 calc R
C40 C 0.3846(5) 0.5630(4) -0.2917(3) 0.0271(11) Uani 1 1 d .
C41 C 0.0995(5) 0.8330(4) -0.1408(3) 0.0318(12) Uani 1 1 d .
H41A H 0.1576 0.8794 -0.1466 0.048 Uiso 1 1 calc R
H41B H 0.0251 0.8669 -0.1087 0.048 Uiso 1 1 calc R
H41C H 0.0852 0.8153 -0.1918 0.048 Uiso 1 1 calc R
C42 C 0.5988(5) 0.7470(4) -0.2525(3) 0.0350(12) Uani 1 1 d .
H42A H 0.5432 0.8111 -0.2529 0.052 Uiso 1 1 calc R
H42B H 0.6750 0.7527 -0.2855 0.052 Uiso 1 1 calc R
H42C H 0.6104 0.7336 -0.1995 0.052 Uiso 1 1 calc R
C43 C 0.2532(5) 0.5511(4) -0.2722(3) 0.0338(12) Uani 1 1 d .
H43A H 0.2325 0.5169 -0.3158 0.051 Uiso 1 1 calc R
H43B H 0.2035 0.6188 -0.2621 0.051 Uiso 1 1 calc R
H43C H 0.2400 0.5099 -0.2261 0.051 Uiso 1 1 calc R
C45 C 0.4661(5) 0.4909(4) -0.3449(3) 0.0267(11) Uani 1 1 d .
C46 C 0.4233(5) 0.3980(4) -0.3766(3) 0.0317(12) Uani 1 1 d .
C47 C 0.7549(5) 0.5995(4) -0.3665(3) 0.0300(12) Uani 1 1 d .
C48 C -0.0604(5) 0.7483(4) -0.0154(3) 0.0307(12) Uani 1 1 d .
N1 N 0.3257(4) 0.1268(3) 0.1000(2) 0.0276(9) Uani 1 1 d .
N2 N 0.4791(4) 0.2158(3) -0.0007(3) 0.0284(10) Uani 1 1 d .
N3 N 0.5053(4) 0.7653(4) -0.4558(2) 0.0338(11) Uani 1 1 d .
N4 N 0.6955(5) 0.8590(4) -0.4886(3) 0.0391(12) Uani 1 1 d .
O1 O 0.2827(3) 0.4485(3) 0.0821(2) 0.0339(9) Uani 1 1 d .
O1W O 0.8275(4) 0.6861(4) -0.5901(2) 0.0480(11) Uani 1 1 d .
H1WB H 0.8673 0.6247 -0.5899 0.058 Uiso 1 1 d R
H1WA H 0.8384 0.7036 -0.6380 0.058 Uiso 1 1 d R
O2 O 0.2864(3) 0.3734(3) -0.0334(2) 0.0298(8) Uani 1 1 d .
O2W O 0.2314(7) 0.5821(4) 0.2120(3) 0.098(2) Uani 1 1 d .
H2WA H 0.2488 0.5451 0.1695 0.117 Uiso 1 1 d R
H2WB H 0.2108 0.5432 0.2500 0.117 Uiso 1 1 d R
O3 O 0.8329(3) 0.5580(3) -0.3271(2) 0.0410(10) Uani 1 1 d .
O3W O 0.9391(5) 0.6762(4) 0.7716(3) 0.0615(13) Uani 1 1 d .
H3WA H 0.9215 0.6739 0.8215 0.074 Uiso 1 1 d R
H3WB H 0.9095 0.6273 0.7537 0.074 Uiso 1 1 d R
O4 O 0.7790(3) 0.6490(3) -0.4285(2) 0.0360(9) Uani 1 1 d .
O4W O 0.0132(5) 0.7148(4) 0.5306(3) 0.0592(13) Uani 1 1 d .
H4WA H 0.0320 0.7447 0.4873 0.11(4) Uiso 1 1 d R
H4WB H -0.0573 0.6995 0.5433 0.10(4) Uiso 1 1 d R
O5 O 0.3823(3) 0.4100(3) -0.4405(2) 0.0306(8) Uani 1 1 d .
O5W O 0.9487(4) 0.4964(4) 0.4263(3) 0.0698(15) Uani 1 1 d .
H5WA H 1.0185 0.4869 0.3971 0.084 Uiso 1 1 d R
H5WB H 0.9325 0.4375 0.4423 0.084 Uiso 1 1 d R
O6 O 0.4338(5) 0.3152(3) -0.3414(3) 0.0600(14) Uani 1 1 d .
O6W O 0.9009(5) 0.1930(4) 0.6135(3) 0.0721(15) Uani 1 1 d .
H6WA H 0.8811 0.2383 0.6512 0.086 Uiso 1 1 d R
H6WB H 0.9470 0.1361 0.6192 0.086 Uiso 1 1 d R
O7 O -0.1253(3) 0.7264(3) -0.0644(2) 0.0325(8) Uani 1 1 d .
O7W O 0.9773(7) 0.8342(5) 0.6703(3) 0.094(2) Uani 1 1 d .
H7WA H 0.9619 0.7856 0.7016 0.113 Uiso 1 1 d R
H7WB H 0.9758 0.8132 0.6239 0.113 Uiso 1 1 d R
O8 O -0.0993(4) 0.8025(4) 0.0442(3) 0.0516(12) Uani 1 1 d .
O8W O 0.0150(5) 0.0302(5) 0.6963(4) 0.0830(18) Uani 1 1 d .
H8WA H -0.0128 -0.0235 0.6849 0.100 Uiso 1 1 d R
H8WB H 0.0111 0.0537 0.7428 0.100 Uiso 1 1 d R
O9W O 0.8262(7) 0.7664(6) -0.7327(4) 0.105(2) Uiso 1 1 d .
H9WC H 0.7885 0.7451 -0.7660 0.126 Uiso 1 1 d R
H9WD H 0.9017 0.7528 -0.7512 0.126 Uiso 1 1 d R
O10W O 0.3433(8) -0.2687(6) 0.2667(5) 0.116(2) Uani 1 1 d U
H10B H 0.3144 -0.3205 0.2529 0.140 Uiso 1 1 d R
H10C H 0.4038 -0.2913 0.2878 0.140 Uiso 1 1 d R
O11W O 0.9877(9) 0.1187(9) -0.1529(6) 0.154(3) Uani 1 1 d U
H11D H 0.9651 0.1680 -0.1820 0.184 Uiso 1 1 d R
H11E H 1.0228 0.1431 -0.1194 0.184 Uiso 1 1 d R
O12W O 0.6693(7) -0.2839(5) 0.1854(4) 0.097(2) Uani 1 1 d U
H12B H 0.6697 -0.3233 0.1460 0.116 Uiso 1 1 d R
H12C H 0.6311 -0.3079 0.2267 0.116 Uiso 1 1 d R
O13W O 0.9234(14) 0.2597(13) -0.2358(9) 0.245(7) Uiso 1 1 d .
H13D H 0.9345 0.2180 -0.1988 0.294 Uiso 1 1 d R
H13E H 0.8675 0.3102 -0.2176 0.294 Uiso 1 1 d R

loop_
_atom_site_aniso_label
_atom_site_aniso_U_11
_atom_site_aniso_U_22
_atom_site_aniso_U_33
_atom_site_aniso_U_23
_atom_site_aniso_U_13
_atom_site_aniso_U_12
Cu1 0.0215(3) 0.0252(3) 0.0296(3) -0.0021(3) -0.0101(3) 0.0075(2)
Cu2 0.0334(4) 0.0296(4) 0.0262(3) -0.0052(3) -0.0054(3) -0.0072(3)
C1 0.038(3) 0.031(3) 0.037(3) -0.005(2) -0.013(3) -0.002(2)
C2 0.058(4) 0.033(3) 0.036(3) 0.002(2) -0.014(3) -0.008(3)
C3 0.062(4) 0.026(3) 0.038(3) -0.001(2) -0.029(3) 0.005(3)
C4 0.046(3) 0.025(3) 0.033(3) -0.008(2) -0.022(3) 0.006(2)
C5 0.033(3) 0.023(3) 0.027(3) -0.010(2) -0.016(2) 0.009(2)
C6 0.052(4) 0.026(3) 0.041(3) -0.010(2) -0.030(3) 0.018(3)
C7 0.037(3) 0.031(3) 0.043(3) -0.014(3) -0.022(3) 0.016(2)
C8 0.030(3) 0.028(3) 0.036(3) -0.015(2) -0.019(2) 0.011(2)
C9 0.030(3) 0.025(3) 0.029(3) -0.014(2) -0.015(2) 0.008(2)
C10 0.025(3) 0.040(3) 0.040(3) -0.015(3) -0.010(2) 0.008(2)
C11 0.031(3) 0.040(3) 0.041(3) -0.011(3) -0.010(2) 0.001(2)
C12 0.033(3) 0.030(3) 0.034(3) -0.007(2) -0.010(2) 0.007(2)
C13 0.064(4) 0.042(4) 0.061(4) 0.011(3) -0.033(4) -0.021(3)
C14 0.091(6) 0.052(4) 0.077(5) 0.015(4) -0.053(5) -0.034(4)
C15 0.133(8) 0.032(4) 0.067(5) 0.003(4) -0.061(6) -0.016(5)
C16 0.068(4) 0.029(3) 0.031(3) -0.004(2) -0.027(3) 0.006(3)
C17 0.103(6) 0.034(3) 0.045(4) -0.001(3) -0.048(4) 0.000(4)
C18 0.135(8) 0.034(4) 0.044(4) -0.014(3) -0.045(5) 0.031(5)
C19 0.092(6) 0.055(5) 0.043(4) -0.012(3) -0.021(4) 0.031(5)
C20 0.069(5) 0.051(4) 0.026(3) -0.005(3) -0.016(3) 0.027(4)
C21 0.052(4) 0.037(3) 0.027(3) -0.005(2) -0.016(3) 0.010(3)
C22 0.047(4) 0.082(6) 0.035(4) 0.010(4) -0.003(3) 0.025(4)
C23 0.039(4) 0.079(5) 0.036(3) 0.017(3) -0.007(3) 0.004(3)
C24 0.036(3) 0.053(4) 0.026(3) 0.006(3) -0.011(2) -0.005(3)
C25 0.028(3) 0.023(2) 0.030(3) -0.007(2) -0.014(2) 0.001(2)
C26 0.019(2) 0.026(3) 0.030(3) -0.008(2) -0.008(2) 0.005(2)
C27 0.020(2) 0.027(3) 0.022(2) -0.007(2) -0.0057(19) 0.003(2)
C28 0.019(2) 0.028(3) 0.022(2) -0.006(2) -0.0079(19) 0.005(2)
C29 0.021(2) 0.026(3) 0.023(2) -0.008(2) -0.007(2) 0.003(2)
C30 0.024(2) 0.024(2) 0.020(2) -0.0077(19) -0.0066(19) 0.001(2)
C31 0.011(2) 0.035(3) 0.028(3) 0.002(2) -0.0017(19) 0.001(2)
C32 0.019(2) 0.043(3) 0.028(3) -0.007(2) -0.005(2) 0.006(2)
C33 0.022(3) 0.036(3) 0.027(3) 0.000(2) -0.004(2) 0.003(2)
C34 0.035(3) 0.026(3) 0.029(3) -0.003(2) -0.004(2) 0.000(2)
C35 0.032(3) 0.022(2) 0.021(2) -0.0006(19) -0.005(2) 0.000(2)
C36 0.029(3) 0.028(3) 0.023(2) -0.003(2) -0.008(2) -0.002(2)
C37 0.028(3) 0.030(3) 0.019(2) 0.001(2) -0.009(2) 0.002(2)
C38 0.033(3) 0.025(3) 0.024(3) -0.002(2) -0.010(2) 0.004(2)
C39 0.039(3) 0.032(3) 0.042(3) -0.013(2) -0.014(3) 0.003(2)
C40 0.033(3) 0.026(3) 0.022(2) 0.000(2) -0.006(2) -0.004(2)
C41 0.028(3) 0.022(3) 0.043(3) 0.001(2) -0.007(2) 0.003(2)
C42 0.034(3) 0.032(3) 0.038(3) -0.010(2) -0.005(2) -0.005(2)
C43 0.036(3) 0.034(3) 0.032(3) -0.004(2) -0.005(2) -0.011(2)
C45 0.039(3) 0.018(2) 0.024(2) -0.0008(19) -0.011(2) -0.001(2)
C46 0.047(3) 0.023(3) 0.025(3) -0.002(2) -0.005(2) -0.008(2)
C47 0.029(3) 0.032(3) 0.026(3) -0.010(2) -0.004(2) -0.001(2)
C48 0.027(3) 0.026(3) 0.036(3) -0.002(2) -0.008(2) 0.007(2)
N1 0.030(2) 0.023(2) 0.029(2) -0.0050(18) -0.0130(19) 0.0042(18)
N2 0.028(2) 0.024(2) 0.031(2) -0.0058(18) -0.0112(19) 0.0074(18)
N3 0.041(3) 0.037(3) 0.022(2) -0.0019(19) -0.011(2) 0.003(2)
N4 0.052(3) 0.032(3) 0.040(3) 0.003(2) -0.024(2) -0.008(2)
O1 0.030(2) 0.046(2) 0.0256(19) 0.0034(16) -0.0109(15) 0.0012(17)
O1W 0.048(3) 0.057(3) 0.037(2) -0.012(2) 0.0074(19) -0.019(2)
O2 0.0288(19) 0.0274(19) 0.0275(18) -0.0016(15) -0.0049(15) 0.0112(15)
O2W 0.214(8) 0.044(3) 0.051(3) 0.003(2) -0.061(4) -0.029(4)
O3 0.033(2) 0.054(3) 0.034(2) -0.0066(18) -0.0132(17) 0.0053(18)
O3W 0.080(4) 0.069(3) 0.045(3) -0.005(2) -0.014(2) -0.036(3)
O4 0.028(2) 0.045(2) 0.035(2) -0.0007(18) -0.0065(16) -0.0064(17)
O4W 0.052(3) 0.080(4) 0.051(3) 0.002(3) -0.010(2) -0.027(3)
O5 0.035(2) 0.0311(19) 0.0274(19) -0.0029(15) -0.0083(16) -0.0070(16)
O5W 0.041(3) 0.071(3) 0.085(4) -0.029(3) 0.003(3) 0.009(2)
O6 0.124(5) 0.028(2) 0.039(2) 0.0061(19) -0.029(3) -0.028(3)
O6W 0.076(4) 0.067(3) 0.074(4) -0.004(3) -0.007(3) -0.024(3)
O7 0.0230(18) 0.036(2) 0.039(2) 0.0037(16) -0.0129(16) 0.0014(15)
O7W 0.155(7) 0.081(4) 0.058(3) 0.006(3) -0.019(4) -0.054(4)
O8 0.033(2) 0.054(3) 0.058(3) -0.028(2) -0.010(2) 0.021(2)
O8W 0.079(4) 0.083(4) 0.082(4) -0.027(3) 0.002(3) -0.020(3)
O10W 0.157(5) 0.094(4) 0.117(4) 0.021(3) -0.065(4) -0.030(4)
O11W 0.142(5) 0.179(6) 0.145(5) -0.035(4) -0.051(4) -0.019(4)
O12W 0.150(4) 0.075(3) 0.062(3) 0.007(3) -0.005(3) -0.026(3)

loop_
_atom_type_symbol
_atom_type_description
_atom_type_scat_dispersion_real
_atom_type_scat_dispersion_imag
_atom_type_scat_source
C C 0.0033 0.0016 'International Tables Vol C Tables 4.2.6.8 and 6.1.1.4'
H H 0.0000 0.0000 'International Tables Vol C Tables 4.2.6.8 and 6.1.1.4'
N N 0.0061 0.0033 'International Tables Vol C Tables 4.2.6.8 and 6.1.1.4'
O O 0.0106 0.0060 'International Tables Vol C Tables 4.2.6.8 and 6.1.1.4'
Cu Cu 0.3201 1.2651 'International Tables Vol C Tables 4.2.6.8 and 6.1.1.4'

loop_
_geom_angle_atom_site_label_1
_geom_angle_atom_site_label_2
_geom_angle_atom_site_label_3
_geom_angle
_geom_angle_site_symmetry_1
_geom_angle_site_symmetry_3
O7 Cu1 O2 90.01(15) 2_565 .
O7 Cu1 N2 176.29(17) 2_565 .
O2 Cu1 N2 93.58(16) . .
O7 Cu1 N1 94.15(17) 2_565 .
O2 Cu1 N1 174.64(16) . .
N2 Cu1 N1 82.32(18) . .
O1W Cu2 O5 93.15(16) . 2_664
O1W Cu2 N3 170.7(2) . .
O5 Cu2 N3 92.24(17) 2_664 .
O1W Cu2 N4 92.1(2) . .
O5 Cu2 N4 168.22(17) 2_664 .
N3 Cu2 N4 81.3(2) . .
O1W Cu2 O4 82.75(17) . .
O5 Cu2 O4 103.57(15) 2_664 .
N3 Cu2 O4 103.34(15) . .
N4 Cu2 O4 87.56(16) . .
N1 C1 C2 122.4(5) . .
N1 C1 H1A 118.8 . .
C2 C1 H1A 118.8 . .
C3 C2 C1 119.4(6) . .
C3 C2 H2A 120.3 . .
C1 C2 H2A 120.3 . .
C2 C3 C4 120.1(5) . .
C2 C3 H3A 120.0 . .
C4 C3 H3A 120.0 . .
C3 C4 C5 116.7(5) . .
C3 C4 C6 125.5(5) . .
C5 C4 C6 117.8(6) . .
N1 C5 C4 123.0(5) . .
N1 C5 C9 116.9(4) . .
C4 C5 C9 120.1(5) . .
C7 C6 C4 121.7(5) . .
C7 C6 H6A 119.1 . .
C4 C6 H6A 119.1 . .
C6 C7 C8 121.7(5) . .
C6 C7 H7A 119.1 . .
C8 C7 H7A 119.1 . .
C10 C8 C9 117.3(5) . .
C10 C8 C7 124.9(5) . .
C9 C8 C7 117.8(5) . .
N2 C9 C8 122.6(5) . .
N2 C9 C5 116.6(4) . .
C8 C9 C5 120.8(5) . .
C11 C10 C8 119.5(5) . .
C11 C10 H10A 120.3 . .
C8 C10 H10A 120.3 . .
C10 C11 C12 118.9(6) . .
C10 C11 H11A 120.5 . .
C12 C11 H11A 120.5 . .
N2 C12 C11 123.4(5) . .
N2 C12 H12A 118.3 . .
C11 C12 H12A 118.3 . .
N4 C13 C14 120.5(8) . .
N4 C13 H13A 119.7 . .
C14 C13 H13A 119.7 . .
C15 C14 C13 121.4(8) . .
C15 C14 H14A 119.3 . .
C13 C14 H14A 119.3 . .
C14 C15 C17 119.8(7) . .
C14 C15 H15A 120.1 . .
C17 C15 H15A 120.1 . .
N4 C16 C17 124.1(7) . .
N4 C16 C21 116.8(5) . .
C17 C16 C21 119.1(6) . .
C15 C17 C16 115.8(7) . .
C15 C17 C18 125.9(7) . .
C16 C17 C18 118.2(8) . .
C19 C18 C17 122.2(7) . .
C19 C18 H18A 118.9 . .
C17 C18 H18A 118.9 . .
C18 C19 C20 120.9(7) . .
C18 C19 H19A 119.6 . .
C20 C19 H19A 119.6 . .
C22 C20 C21 117.2(6) . .
C22 C20 C19 124.8(7) . .
C21 C20 C19 117.9(8) . .
N3 C21 C20 122.1(6) . .
N3 C21 C16 116.3(5) . .
C20 C21 C16 121.6(6) . .
C23 C22 C20 120.3(6) . .
C23 C22 H22A 119.9 . .
C20 C22 H22A 119.9 . .
C22 C23 C24 119.8(7) . .
C22 C23 H23A 120.1 . .
C24 C23 H23A 120.1 . .
N3 C24 C23 122.0(6) . .
N3 C24 H24A 119.0 . .
C23 C24 H24A 119.0 . .
C30 C25 C26 119.2(5) . .
C30 C25 C41 121.8(5) . .
C26 C25 C41 119.0(4) . .
C27 C26 C25 122.3(4) . .
C27 C26 C48 117.8(5) . .
C25 C26 C48 119.7(4) . .
C26 C27 C28 117.1(5) . .
C26 C27 C32 121.5(4) . .
C28 C27 C32 121.4(4) . .
C29 C28 C27 122.0(4) . .
C29 C28 C31 119.9(4) . .
C27 C28 C31 117.9(4) . .
C30 C29 C28 119.5(4) . .
C30 C29 C33 121.6(4) . .
C28 C29 C33 118.9(4) . .
C29 C30 C25 119.8(5) . .
C29 C30 C34 122.0(4) . .
C25 C30 C34 118.2(4) . .
O1 C31 O2 122.0(5) . .
O1 C31 C28 123.0(5) . .
O2 C31 C28 114.9(4) . .
C27 C32 H32A 109.5 . .
C27 C32 H32B 109.5 . .
H32A C32 H32B 109.5 . .
C27 C32 H32C 109.5 . .
H32A C32 H32C 109.5 . .
H32B C32 H32C 109.5 . .
C29 C33 H33A 109.5 . .
C29 C33 H33B 109.5 . .
H33A C33 H33B 109.5 . .
C29 C33 H33C 109.5 . .
H33A C33 H33C 109.5 . .
H33B C33 H33C 109.5 . .
C35 C34 C30 119.4(4) . .
C35 C34 H34A 107.5 . .
C30 C34 H34A 107.5 . .
C35 C34 H34B 107.5 . .
C30 C34 H34B 107.5 . .
H34A C34 H34B 107.0 . .
C36 C35 C40 119.5(4) . .
C36 C35 C34 119.1(4) . .
C40 C35 C34 121.3(5) . .
C35 C36 C37 119.6(5) . .
C35 C36 C42 122.3(4) . .
C37 C36 C42 118.1(5) . .
C38 C37 C36 121.4(5) . .
C38 C37 C47 118.2(4) . .
C36 C37 C47 120.3(4) . .
C37 C38 C45 118.3(4) . .
C37 C38 C39 118.6(5) . .
C45 C38 C39 123.1(5) . .
C38 C39 H39A 109.5 . .
C38 C39 H39B 109.5 . .
H39A C39 H39B 109.5 . .
C38 C39 H39C 109.5 . .
H39A C39 H39C 109.5 . .
H39B C39 H39C 109.5 . .
C45 C40 C35 119.1(5) . .
C45 C40 C43 119.2(5) . .
C35 C40 C43 121.7(5) . .
C25 C41 H41A 109.5 . .
C25 C41 H41B 109.5 . .
H41A C41 H41B 109.5 . .
C25 C41 H41C 109.5 . .
H41A C41 H41C 109.5 . .
H41B C41 H41C 109.5 . .
C36 C42 H42A 109.5 . .
C36 C42 H42B 109.5 . .
H42A C42 H42B 109.5 . .
C36 C42 H42C 109.5 . .
H42A C42 H42C 109.5 . .
H42B C42 H42C 109.5 . .
C40 C43 H43A 109.5 . .
C40 C43 H43B 109.5 . .
H43A C43 H43B 109.5 . .
C40 C43 H43C 109.5 . .
H43A C43 H43C 109.5 . .
H43B C43 H43C 109.5 . .
C38 C45 C40 121.7(5) . .
C38 C45 C46 118.5(4) . .
C40 C45 C46 119.7(5) . .
O6 C46 O5 124.2(5) . .
O6 C46 C45 118.8(5) . .
O5 C46 C45 116.9(4) . .
O4 C47 O3 124.3(5) . .
O4 C47 C37 118.1(5) . .
O3 C47 C37 117.6(5) . .
O8 C48 O7 124.3(5) . .
O8 C48 C26 122.3(5) . .
O7 C48 C26 113.3(4) . .
C1 N1 C5 118.4(5) . .
C1 N1 Cu1 129.8(4) . .
C5 N1 Cu1 111.9(4) . .
C12 N2 C9 118.3(4) . .
C12 N2 Cu1 129.3(4) . .
C9 N2 Cu1 112.4(4) . .
C24 N3 C21 118.5(5) . .
C24 N3 Cu2 128.0(4) . .
C21 N3 Cu2 113.4(4) . .
C13 N4 C16 118.4(6) . .
C13 N4 Cu2 129.5(5) . .
C16 N4 Cu2 112.1(4) . .
Cu2 O1W H1WB 116.3 . .
Cu2 O1W H1WA 122.8 . .
H1WB O1W H1WA 105.8 . .
C31 O2 Cu1 108.1(3) . .
H2WA O2W H2WB 108.2 . .
H3WA O3W H3WB 105.9 . .
C47 O4 Cu2 133.4(3) . .
H4WA O4W H4WB 119.2 . .
C46 O5 Cu2 115.3(3) . 2_664
H5WA O5W H5WB 108.7 . .
H6WA O6W H6WB 119.0 . .
C48 O7 Cu1 118.5(3) . 2_565
H7WA O7W H7WB 107.9 . .
H8WA O8W H8WB 125.0 . .
H9WC O9W H9WD 108.8 . .
H10B O10W H10C 108.7 . .
H11D O11W H11E 108.4 . .
H12B O12W H12C 108.9 . .
H13D O13W H13E 108.8 . .

loop_
_geom_bond_atom_site_label_1
_geom_bond_atom_site_label_2
_geom_bond_distance
_geom_bond_site_symmetry_2
Cu1 O7 1.930(4) 2_565
Cu1 O2 1.954(4) .
Cu1 N2 2.001(4) .
Cu1 N1 2.008(4) .
Cu2 O1W 1.949(4) .
Cu2 O5 1.969(4) 2_664
Cu2 N3 2.003(5) .
Cu2 N4 2.043(5) .
Cu2 O4 2.267(4) .
C1 N1 1.316(7) .
C1 C2 1.399(8) .
C1 H1A 0.9300 .
C2 C3 1.374(9) .
C2 H2A 0.9300 .
C3 C4 1.384(9) .
C3 H3A 0.9300 .
C4 C5 1.419(7) .
C4 C6 1.438(8) .
C5 N1 1.357(6) .
C5 C9 1.420(8) .
C6 C7 1.350(9) .
C6 H6A 0.9300 .
C7 C8 1.430(8) .
C7 H7A 0.9300 .
C8 C10 1.402(9) .
C8 C9 1.418(7) .
C9 N2 1.353(7) .
C10 C11 1.380(8) .
C10 H10A 0.9300 .
C11 C12 1.395(8) .
C11 H11A 0.9300 .
C12 N2 1.323(7) .
C12 H12A 0.9300 .
C13 N4 1.326(8) .
C13 C14 1.411(10) .
C13 H13A 0.9300 .
C14 C15 1.342(12) .
C14 H14A 0.9300 .
C15 C17 1.402(12) .
C15 H15A 0.9300 .
C16 N4 1.352(8) .
C16 C17 1.412(9) .
C16 C21 1.422(10) .
C17 C18 1.434(12) .
C18 C19 1.357(13) .
C18 H18A 0.9300 .
C19 C20 1.423(11) .
C19 H19A 0.9300 .
C20 C22 1.386(11) .
C20 C21 1.414(9) .
C21 N3 1.359(7) .
C22 C23 1.353(11) .
C22 H22A 0.9300 .
C23 C24 1.394(9) .
C23 H23A 0.9300 .
C24 N3 1.329(8) .
C24 H24A 0.9300 .
C25 C30 1.401(7) .
C25 C26 1.410(8) .
C25 C41 1.510(7) .
C26 C27 1.392(7) .
C26 C48 1.523(7) .
C27 C28 1.408(6) .
C27 C32 1.507(7) .
C28 C29 1.403(7) .
C28 C31 1.508(7) .
C29 C30 1.398(7) .
C29 C33 1.511(6) .
C30 C34 1.528(7) .
C31 O1 1.236(6) .
C31 O2 1.290(6) .
C32 H32A 0.9600 .
C32 H32B 0.9600 .
C32 H32C 0.9600 .
C33 H33A 0.9600 .
C33 H33B 0.9600 .
C33 H33C 0.9600 .
C34 C35 1.517(7) .
C34 H34A 0.9700 .
C34 H34B 0.9700 .
C35 C36 1.403(7) .
C35 C40 1.408(7) .
C36 C37 1.404(7) .
C36 C42 1.515(7) .
C37 C38 1.391(7) .
C37 C47 1.498(7) .
C38 C45 1.393(8) .
C38 C39 1.519(7) .
C39 H39A 0.9600 .
C39 H39B 0.9600 .
C39 H39C 0.9600 .
C40 C45 1.406(7) .
C40 C43 1.509(7) .
C41 H41A 0.9600 .
C41 H41B 0.9600 .
C41 H41C 0.9600 .
C42 H42A 0.9600 .
C42 H42B 0.9600 .
C42 H42C 0.9600 .
C43 H43A 0.9600 .
C43 H43B 0.9600 .
C43 H43C 0.9600 .
C45 C46 1.513(7) .
C46 O6 1.235(7) .
C46 O5 1.276(6) .
C47 O4 1.258(7) .
C47 O3 1.269(6) .
C48 O8 1.214(6) .
C48 O7 1.285(6) .
O1W H1WB 0.8501 .
O1W H1WA 0.8498 .
O2W H2WA 0.8500 .
O2W H2WB 0.8500 .
O3W H3WA 0.8499 .
O3W H3WB 0.8499 .
O4W H4WA 0.8501 .
O4W H4WB 0.8500 .
O5 Cu2 1.969(3) 2_664
O5W H5WA 0.8500 .
O5W H5WB 0.8499 .
O6W H6WA 0.8500 .
O6W H6WB 0.8500 .
O7 Cu1 1.930(4) 2_565
O7W H7WA 0.8500 .
O7W H7WB 0.8499 .
O8W H8WA 0.8499 .
O8W H8WB 0.8499 .
O9W H9WC 0.8500 .
O9W H9WD 0.8500 .
O10W H10B 0.8500 .
O10W H10C 0.8499 .
O11W H11D 0.8499 .
O11W H11E 0.8499 .
O12W H12B 0.8500 .
O12W H12C 0.8500 .
O13W H13D 0.8500 .
O13W H13E 0.8500 .
